data_4123455
loop_
_publ_author_name
'Zhang, Yue-Biao'
'Furukawa, Hiroyasu'
'Ko, Nakeun'
'Nie, Weixuan'
'Park, Hye Jeong'
'Okajima, Satoshi'
'Cordova, Kyle E.'
'Deng, Hexiang'
'Kim, Jaheon'
'Yaghi, Omar M.'

_publ_section_title
;
 Introduction of functionality, selection of topology, and enhancement of
 gas adsorption in multivariate metal-organic framework-177.
;
_journal_issue 7
_journal_name_full 'Journal of the American Chemical Society'
_journal_page_first 2641
_journal_page_last 2650
_journal_paper_doi 10.1021/ja512311a
_journal_volume 137
_journal_year 2015
_chemical_formula_moiety '0.5(C108 H48 N12 O26 Zn8)'
_chemical_formula_sum 'C54 H36 N6 O13 Zn4'
_chemical_formula_weight 1238.37
_chemical_name_common MOF-156-J
_chemical_name_systematic
; 
 ? 
;
_space_group_IT_number 136
_symmetry_cell_setting tetragonal
_symmetry_space_group_name_Hall '-P 4n 2n'
_symmetry_space_group_name_H-M 'P 42/m n m'
_atom_sites_solution_hydrogens geom
_atom_sites_solution_primary direct
_atom_sites_solution_secondary difmap
_audit_creation_method SHELXL-97
_cell_angle_alpha 90.00
_cell_angle_beta 90.00
_cell_angle_gamma 90.00
_cell_formula_units_Z 2
_cell_length_a 24.360(3)
_cell_length_b 24.360(3)
_cell_length_c 16.909(3)
_cell_measurement_temperature 223(2)
_cell_volume 10034(2)
_computing_cell_refinement HKL3000
_computing_data_collection 'PAL ADSC Quantum-210 ADX Program'
_computing_data_reduction HKL3000
_computing_molecular_graphics 'Bruker XP'
_computing_publication_material 'Bruker XCIF'
_computing_structure_refinement 'SHELXL-97 (Sheldrick, 1997)'
_computing_structure_solution 'SHELXS-97 (Sheldrick, 1990)'
_diffrn_ambient_temperature 223(2)
_diffrn_measured_fraction_theta_full 0.966
_diffrn_measured_fraction_theta_max 0.966
_diffrn_measurement_device_type 'ADSC Q210 CCD area detector'
_diffrn_measurement_method '\w scans'
_diffrn_radiation_monochromator 'Si(111) double crystal monochromator'
_diffrn_radiation_source 'PLSII 2D bending magnet'
_diffrn_radiation_type synchrotron
_diffrn_radiation_wavelength 0.80000
_diffrn_reflns_av_R_equivalents 0.0227
_diffrn_reflns_av_sigmaI/netI 0.0211
_diffrn_reflns_limit_h_max 27
_diffrn_reflns_limit_h_min 0
_diffrn_reflns_limit_k_max 19
_diffrn_reflns_limit_k_min -18
_diffrn_reflns_limit_l_max 18
_diffrn_reflns_limit_l_min 0
_diffrn_reflns_number 6814
_diffrn_reflns_theta_full 26.38
_diffrn_reflns_theta_max 26.38
_diffrn_reflns_theta_min 1.33
_exptl_absorpt_coefficient_mu 0.676
_exptl_absorpt_correction_type none
_exptl_crystal_colour 'light yellow'
_exptl_crystal_density_diffrn 0.410
_exptl_crystal_density_method 'not measured'
_exptl_crystal_description block
_exptl_crystal_F_000 1252
_exptl_crystal_size_max 0.30
_exptl_crystal_size_mid 0.10
_exptl_crystal_size_min 0.10
_platon_squeeze_details
;
;
_refine_diff_density_max 0.316
_refine_diff_density_min -0.355
_refine_diff_density_rms 0.040
_refine_ls_extinction_method none
_refine_ls_goodness_of_fit_ref 1.658
_refine_ls_hydrogen_treatment mixed
_refine_ls_matrix_type full
_refine_ls_number_parameters 160
_refine_ls_number_reflns 3770
_refine_ls_number_restraints 16
_refine_ls_restrained_S_all 1.656
_refine_ls_R_factor_all 0.1523
_refine_ls_R_factor_gt 0.1198
_refine_ls_shift/su_max 0.001
_refine_ls_shift/su_mean 0.000
_refine_ls_structure_factor_coef Fsqd
_refine_ls_weighting_details 'calc w=1/[\s^2^(Fo^2^)+(0.2000P)^2^+0.0000P] where P=(Fo^2^+2Fc^2^)/3'
_refine_ls_weighting_scheme calc
_refine_ls_wR_factor_gt 0.4656
_refine_ls_wR_factor_ref 0.4875
_reflns_number_gt 1752
_reflns_number_total 3770
_reflns_threshold_expression >2sigma(I)
_cod_data_source_file ja512311a_si_014.cif
_cod_data_source_block MOF-156-J
_cod_depositor_comments 'Adding full bibliography for 4123443--4123455.cif.'
_cod_original_cell_volume 10034(3)
_cod_database_code 4123455

loop_
_symmetry_equiv_pos_as_xyz
'x, y, z'
'-x, -y, z'
'-y+1/2, x+1/2, z+1/2'
'y+1/2, -x+1/2, z+1/2'
'-x+1/2, y+1/2, -z+1/2'
'x+1/2, -y+1/2, -z+1/2'
'y, x, -z'
'-y, -x, -z'
'-x, -y, -z'
'x, y, -z'
'y-1/2, -x-1/2, -z-1/2'
'-y-1/2, x-1/2, -z-1/2'
'x-1/2, -y-1/2, z-1/2'
'-x-1/2, y-1/2, z-1/2'
'-y, -x, z'
'y, x, z'

loop_
_atom_site_label
_atom_site_type_symbol
_atom_site_fract_x
_atom_site_fract_y
_atom_site_fract_z
_atom_site_U_iso_or_equiv
_atom_site_adp_type
_atom_site_occupancy
_atom_site_symmetry_multiplicity
_atom_site_calc_flag
_atom_site_refinement_flags
Zn1 Zn 0.01618(8) 0.92350(9) 0.5000 0.1582(9) Uani 0.50 2 d SP
Zn1' Zn -0.03840(7) 0.96160(7) 0.59089(16) 0.1911(12) Uani 0.50 2 d SP
O1C O 0.0000 1.0000 0.5000 0.134(2) Uani 1 8 d S
O1 O 0.0513(6) 0.8926(4) 0.5887(5) 0.196(3) Uani 0.50 1 d PD
O1' O 0.0177(4) 0.9247(6) 0.6440(8) 0.247(6) Uani 0.50 1 d PD
O2 O 0.4123(2) 0.5877(2) 1.0693(5) 0.314(11) Uani 0.50 2 d SPD
O2' O 0.3859(3) 0.5519(3) 1.0000 0.227(6) Uani 0.50 2 d SPD
N1 N 0.3429(12) 0.7928(10) 0.9109(17) 0.285(14) Uani 0.25 1 d PD
H1A H 0.3748 0.7929 0.8877 0.342 Uiso 0.25 1 calc PR
H1B H 0.3222 0.8219 0.9093 0.342 Uiso 0.25 1 calc PR
N2 N 0.2424(8) 0.8865(9) 0.7959(12) 0.378(11) Uani 0.50 1 d PU
H2A H 0.2620 0.8724 0.8339 0.453 Uiso 0.50 1 calc PR
H2B H 0.2584 0.9041 0.7576 0.453 Uiso 0.50 1 calc PR
C1 C 0.1483(4) 0.8517(4) 1.0000 0.263(10) Uani 1 4 d S
H1 H 0.1210 0.8790 1.0000 0.316 Uiso 1 4 calc SR
C2 C 0.1668(3) 0.8332(3) 0.9309(5) 0.255(6) Uani 1 2 d S
C3 C 0.2067(2) 0.7933(2) 0.9305(6) 0.278(7) Uani 1 2 d S
H3 H 0.2202 0.7798 0.8822 0.333 Uiso 1 2 calc SR
C4 C 0.2265(3) 0.7735(3) 1.0000 0.236(7) Uani 1 4 d S
C5 C 0.2721(4) 0.7279(4) 1.0000 0.238(10) Uani 1 4 d SD
C6 C 0.3217(7) 0.7375(7) 0.9577(6) 0.245(8) Uani 0.50 1 d PD
H6 H 0.3281(10) 0.7723(10) 0.933(3) 0.294 Uiso 0.25 1 d PD
C7 C 0.3632(6) 0.6956(5) 0.9517(8) 0.231(7) Uani 0.50 1 d PD
H7 H 0.3943 0.6991 0.9193 0.277 Uiso 0.50 1 calc PR
C8 C 0.3527(4) 0.6473(4) 1.0000 0.208(6) Uani 1 4 d S
C9 C 0.3939(3) 0.6061(3) 1.0000 0.267(11) Uani 1 4 d SD
C10 C 0.1470(3) 0.8530(3) 0.8529(3) 0.258(8) Uani 1 2 d SG
C11 C 0.0931(3) 0.8552(3) 0.8432(5) 0.271(12) Uani 0.50 1 d PG
H11 H 0.0710 0.8409 0.8839 0.325 Uiso 0.50 1 calc PR
C12 C 0.0643(3) 0.8793(5) 0.7711(6) 0.303(13) Uani 0.50 1 d PG
H12 H 0.0259 0.8789 0.7653 0.363 Uiso 0.50 1 calc PR
C13 C 0.1003(5) 0.9026(4) 0.7127(4) 0.223(5) Uani 0.50 1 d PG
C14 C 0.1572(5) 0.9039(4) 0.7216(4) 0.229(7) Uani 0.50 1 d PG
H14 H 0.1800 0.9190 0.6823 0.275 Uiso 0.50 1 calc PR
C15 C 0.1808(3) 0.8801(3) 0.7965(5) 0.249(9) Uani 0.50 1 d PG
C16 C 0.0724(4) 0.9276(4) 0.6411(8) 0.252(7) Uani 1 2 d SD

loop_
_atom_site_aniso_label
_atom_site_aniso_U_11
_atom_site_aniso_U_22
_atom_site_aniso_U_33
_atom_site_aniso_U_23
_atom_site_aniso_U_13
_atom_site_aniso_U_12
Zn1 0.1713(15) 0.1845(18) 0.1188(14) 0.000 0.000 -0.0123(10)
Zn1' 0.2036(16) 0.2036(16) 0.166(2) 0.0040(9) 0.0040(9) -0.0331(17)
O1C 0.132(3) 0.132(3) 0.137(6) 0.000 0.000 0.008(4)
O1 0.267(10) 0.200(8) 0.121(6) 0.023(5) -0.035(6) -0.002(7)
O1' 0.224(11) 0.281(13) 0.237(15) 0.073(10) -0.055(9) 0.036(8)
O2 0.384(18) 0.384(18) 0.175(11) -0.026(4) 0.026(4) 0.296(19)
O2' 0.164(7) 0.319(16) 0.199(12) 0.000 0.000 0.141(9)
N1 0.32(3) 0.22(2) 0.31(3) 0.02(2) 0.05(3) 0.14(2)
N2 0.326(19) 0.47(3) 0.34(2) 0.04(2) -0.01(2) 0.01(2)
C1 0.349(15) 0.349(15) 0.092(6) 0.000 0.000 0.209(17)
C2 0.327(10) 0.327(10) 0.111(5) 0.007(3) -0.007(3) 0.164(11)
C3 0.343(11) 0.343(11) 0.146(7) 0.003(3) -0.003(3) 0.228(12)
C4 0.295(12) 0.295(12) 0.118(7) 0.000 0.000 0.169(14)
C5 0.307(16) 0.307(16) 0.099(7) 0.000 0.000 0.168(18)
C6 0.36(2) 0.247(14) 0.131(9) 0.045(10) 0.022(10) 0.051(14)
C7 0.284(14) 0.194(10) 0.214(12) 0.050(8) 0.041(10) 0.132(10)
C8 0.234(9) 0.234(9) 0.156(10) 0.000 0.000 0.074(12)
C9 0.289(15) 0.289(15) 0.223(14) 0.000 0.000 0.228(16)
C10 0.326(12) 0.326(12) 0.121(6) -0.010(3) 0.010(3) 0.185(13)
C11 0.30(2) 0.36(2) 0.152(10) 0.027(11) 0.055(11) 0.153(19)
C12 0.30(2) 0.38(3) 0.233(17) 0.000(16) -0.084(15) 0.19(2)
C13 0.266(8) 0.266(8) 0.136(7) -0.007(6) 0.007(6) 0.000(12)
C14 0.211(13) 0.278(16) 0.197(14) 0.063(11) -0.034(11) 0.036(12)
C15 0.287(18) 0.345(19) 0.113(8) 0.050(10) -0.010(9) 0.107(17)
C16 0.285(11) 0.285(11) 0.187(12) 0.074(7) -0.074(7) 0.070(13)

loop_
_atom_type_symbol
_atom_type_description
_atom_type_scat_dispersion_real
_atom_type_scat_dispersion_imag
_atom_type_scat_source
C C 0.0050 0.0020 'International Tables Vol C Tables 4.2.6.8 and 6.1.1.4'
H H 0.0000 0.0000 'International Tables Vol C Tables 4.2.6.8 and 6.1.1.4'
N N 0.0090 0.0040 'International Tables Vol C Tables 4.2.6.8 and 6.1.1.4'
O O 0.0150 0.0080 'International Tables Vol C Tables 4.2.6.8 and 6.1.1.4'
Zn Zn 0.2160 1.8050 'International Tables Vol C Tables 4.2.6.8 and 6.1.1.4'

loop_
_geom_angle_atom_site_label_1
_geom_angle_atom_site_label_2
_geom_angle_atom_site_label_3
_geom_angle
_geom_angle_site_symmetry_1
_geom_angle_site_symmetry_3
O1 Zn1 O1 105.5(7) . 10_556
O1 Zn1 O2' 101.8(4) . 3_554
O1 Zn1 O2' 101.8(4) 10_556 3_554
O1 Zn1 O1C 119.0(3) . .
O1 Zn1 O1C 119.0(3) 10_556 .
O2' Zn1 O1C 107.0(3) 3_554 .
O1 Zn1 Zn1 87.8(4) . 15_665
O1 Zn1 Zn1 87.8(4) 10_556 15_665
O2' Zn1 Zn1 163.9(3) 3_554 15_665
O1C Zn1 Zn1 56.94(6) . 15_665
O1 Zn1 Zn1' 169.8(4) . 10_556
O1 Zn1 Zn1' 83.6(4) 10_556 10_556
O2' Zn1 Zn1' 71.33(19) 3_554 10_556
O1C Zn1 Zn1' 58.02(7) . 10_556
Zn1 Zn1 Zn1' 97.30(8) 15_665 10_556
O1 Zn1 Zn1' 83.6(4) . .
O1 Zn1 Zn1' 169.8(4) 10_556 .
O2' Zn1 Zn1' 71.33(19) 3_554 .
O1C Zn1 Zn1' 58.02(7) . .
Zn1 Zn1 Zn1' 97.30(8) 15_665 .
Zn1' Zn1 Zn1' 86.93(13) 10_556 .
O1 Zn1 O1' 37.1(4) . .
O1 Zn1 O1' 142.5(5) 10_556 .
O2' Zn1 O1' 91.1(3) 3_554 .
O1C Zn1 O1' 89.5(3) . .
Zn1 Zn1 O1' 88.9(3) 15_665 .
Zn1' Zn1 O1' 133.8(3) 10_556 .
Zn1' Zn1 O1' 46.9(3) . .
O1 Zn1 O1' 142.5(5) . 10_556
O1 Zn1 O1' 37.1(4) 10_556 10_556
O2' Zn1 O1' 91.1(3) 3_554 10_556
O1C Zn1 O1' 89.5(3) . 10_556
Zn1 Zn1 O1' 88.9(3) 15_665 10_556
Zn1' Zn1 O1' 46.9(3) 10_556 10_556
Zn1' Zn1 O1' 133.8(3) . 10_556
O1' Zn1 O1' 177.8(6) . 10_556
O2 Zn1' O1' 105.9(5) 3_554 16_465
O2 Zn1' O1' 105.9(5) 3_554 .
O1' Zn1' O1' 118.3(10) 16_465 .
O2 Zn1' O1C 118.6(3) 3_554 .
O1' Zn1' O1C 104.4(4) 16_465 .
O1' Zn1' O1C 104.4(4) . .
O2 Zn1' Zn1 88.8(2) 3_554 7_466
O1' Zn1' Zn1 72.3(4) 16_465 7_466
O1' Zn1' Zn1 157.2(4) . 7_466
O1C Zn1' Zn1 52.83(7) . 7_466
O2 Zn1' Zn1 88.8(2) 3_554 .
O1' Zn1' Zn1 157.2(4) 16_465 .
O1' Zn1' Zn1 72.3(4) . .
O1C Zn1' Zn1 52.83(7) . .
Zn1 Zn1' Zn1 91.22(12) 7_466 .
O2 Zn1' O2' 41.1(3) 3_554 13_575
O1' Zn1' O2' 92.2(5) 16_465 13_575
O1' Zn1' O2' 142.9(5) . 13_575
O1C Zn1' O2' 86.14(16) . 13_575
Zn1 Zn1' O2' 47.78(19) 7_466 13_575
Zn1 Zn1' O2' 87.72(19) . 13_575
O2 Zn1' O2' 41.1(3) 3_554 3_554
O1' Zn1' O2' 142.9(5) 16_465 3_554
O1' Zn1' O2' 92.2(5) . 3_554
O1C Zn1' O2' 86.14(16) . 3_554
Zn1 Zn1' O2' 87.72(19) 7_466 3_554
Zn1 Zn1' O2' 47.78(19) . 3_554
O2' Zn1' O2' 52.5(4) 13_575 3_554
O2 Zn1' Zn1' 167.9(3) 3_554 2_575
O1' Zn1' Zn1' 79.8(4) 16_465 2_575
O1' Zn1' Zn1' 79.8(4) . 2_575
O1C Zn1' Zn1' 49.28(7) . 2_575
Zn1 Zn1' Zn1' 82.70(8) 7_466 2_575
Zn1 Zn1' Zn1' 82.70(8) . 2_575
O2' Zn1' Zn1' 129.34(17) 13_575 2_575
O2' Zn1' Zn1' 129.34(17) 3_554 2_575
O2 Zn1' Zn1' 77.9(3) 3_554 10_556
O1' Zn1' Zn1' 118.8(4) 16_465 10_556
O1' Zn1' Zn1' 118.8(4) . 10_556
O1C Zn1' Zn1' 40.72(7) . 10_556
Zn1 Zn1' Zn1' 46.53(6) 7_466 10_556
Zn1 Zn1' Zn1' 46.53(6) . 10_556
O2' Zn1' Zn1' 50.62(14) 13_575 10_556
O2' Zn1' Zn1' 50.62(14) 3_554 10_556
Zn1' Zn1' Zn1' 90.0 2_575 10_556
Zn1 O1C Zn1 66.12(12) 7_466 9_576
Zn1 O1C Zn1 113.88(12) 7_466 .
Zn1 O1C Zn1 180.0 9_576 .
Zn1 O1C Zn1 180.0 7_466 15_665
Zn1 O1C Zn1 113.88(12) 9_576 15_665
Zn1 O1C Zn1 66.12(12) . 15_665
Zn1 O1C Zn1' 69.15(5) 7_466 10_556
Zn1 O1C Zn1' 110.85(5) 9_576 10_556
Zn1 O1C Zn1' 69.15(5) . 10_556
Zn1 O1C Zn1' 110.85(5) 15_665 10_556
Zn1 O1C Zn1' 110.85(5) 7_466 2_575
Zn1 O1C Zn1' 69.15(5) 9_576 2_575
Zn1 O1C Zn1' 110.85(5) . 2_575
Zn1 O1C Zn1' 69.15(5) 15_665 2_575
Zn1' O1C Zn1' 180.00(8) 10_556 2_575
Zn1 O1C Zn1' 69.15(5) 7_466 .
Zn1 O1C Zn1' 110.85(5) 9_576 .
Zn1 O1C Zn1' 69.15(5) . .
Zn1 O1C Zn1' 110.85(5) 15_665 .
Zn1' O1C Zn1' 98.55(14) 10_556 .
Zn1' O1C Zn1' 81.45(14) 2_575 .
Zn1 O1C Zn1' 110.85(5) 7_466 9_576
Zn1 O1C Zn1' 69.15(5) 9_576 9_576
Zn1 O1C Zn1' 110.85(5) . 9_576
Zn1 O1C Zn1' 69.15(5) 15_665 9_576
Zn1' O1C Zn1' 81.45(14) 10_556 9_576
Zn1' O1C Zn1' 98.55(14) 2_575 9_576
Zn1' O1C Zn1' 180.00(8) . 9_576
C16 O1 O1' 56.7(4) . .
C16 O1 Zn1 116.7(7) . .
O1' O1 Zn1 92.3(8) . .
C16 O1' O1 56.5(4) . .
C16 O1' Zn1' 133.4(9) . .
O1 O1' Zn1' 111.0(10) . .
C16 O1' Zn1 88.8(8) . .
O1 O1' Zn1 50.6(6) . .
Zn1' O1' Zn1 60.9(4) . .
C9 O2 O2' 53.4(2) . .
C9 O2 O2' 53.4(2) . 15_665
O2' O2 O2' 84.4(5) . 15_665
C9 O2 Zn1' 130.5(8) . 4_455
O2' O2 Zn1' 93.1(5) . 4_455
O2' O2 Zn1' 93.1(5) 15_665 4_455
C9 O2' O2 53.1(2) . .
C9 O2' O2 53.1(2) . 10_557
O2 O2' O2 94.4(4) . 10_557
C9 O2' Zn1 142.7(7) . 11_567
O2 O2' Zn1 106.6(5) . 11_567
O2 O2' Zn1 106.6(5) 10_557 11_567
C9 O2' Zn1' 91.3(5) . 4_455
O2 O2' Zn1' 45.8(3) . 4_455
O2 O2' Zn1' 103.5(5) 10_557 4_455
Zn1 O2' Zn1' 60.9(2) 11_567 4_455
C9 O2' Zn1' 91.3(5) . 11_567
O2 O2' Zn1' 103.5(5) . 11_567
O2 O2' Zn1' 45.8(3) 10_557 11_567
Zn1 O2' Zn1' 60.9(2) 11_567 11_567
Zn1' O2' Zn1' 78.8(3) 4_455 11_567
C2 C1 C2 122.7(13) . 10_557
C1 C2 C3 119.0(9) . .
C1 C2 C10 124.0(10) . .
C3 C2 C10 117.1(8) . .
C2 C3 C4 119.9(9) . .
C3 C4 C3 119.6(12) 10_557 .
C3 C4 C5 120.2(6) 10_557 .
C3 C4 C5 120.2(6) . .
C6 C5 C6 122.1(18) 10_557 15_665
C6 C5 C6 91.6(14) 10_557 8_667
C6 C5 C6 60.2(10) 15_665 8_667
C6 C5 C6 60.2(10) 10_557 .
C6 C5 C6 91.6(14) 15_665 .
C6 C5 C6 122.1(18) 8_667 .
C6 C5 C4 118.9(9) 10_557 .
C6 C5 C4 118.9(9) 15_665 .
C6 C5 C4 118.9(9) 8_667 .
C6 C5 C4 118.9(9) . .
C7 C6 C5 120.9(14) . .
C7 C6 N1 109.1(14) . .
C5 C6 N1 130.0(17) . .
C6 C7 C8 114.3(14) . .
C9 C8 C7 116.6(8) . .
C9 C8 C7 116.6(8) . 8_667
C7 C8 C7 126.7(16) . 8_667
O2 C9 O2 123.3(11) . 10_557
O2 C9 O2' 73.5(4) . .
O2 C9 O2' 73.5(4) 10_557 .
O2 C9 O2' 73.5(4) . 15_665
O2 C9 O2' 73.5(4) 10_557 15_665
O2' C9 O2' 106.7(9) . 15_665
O2 C9 C8 118.4(5) . .
O2 C9 C8 118.4(5) 10_557 .
O2' C9 C8 126.6(4) . .
O2' C9 C8 126.6(4) 15_665 .
C11 C10 C15 118.2(2) . .
C11 C10 C2 116.4(5) . .
C15 C10 C2 123.9(4) . .
C10 C11 C12 124.82(13) . .
C13 C12 C11 114.8 . .
C14 C13 C12 122.8 . .
C14 C13 C16 121.5(9) . .
C12 C13 C16 115.7(9) . .
C13 C14 C15 117.4 . .
C10 C15 N2 128.9(10) . .
C10 C15 C14 121.4 . .
N2 C15 C14 109.5(10) . .
O1 C16 O1 93.0(15) . 15_665
O1 C16 O1' 133.1(10) . 15_665
O1 C16 O1' 66.8(8) 15_665 15_665
O1 C16 O1' 66.8(8) . .
O1 C16 O1' 133.1(10) 15_665 .
O1' C16 O1' 95.9(16) 15_665 .
O1 C16 C13 116.6(9) . .
O1 C16 C13 113.5(9) 15_665 .
O1' C16 C13 110.3(10) 15_665 .
O1' C16 C13 113.4(11) . .

loop_
_geom_bond_atom_site_label_1
_geom_bond_atom_site_label_2
_geom_bond_distance
_geom_bond_site_symmetry_2
Zn1 O1 1.884(9) .
Zn1 O1 1.884(9) 10_556
Zn1 O2' 1.893(8) 3_554
Zn1 O1C 1.905(2) .
Zn1 Zn1 2.078(4) 15_665
Zn1 Zn1' 2.234(2) 10_556
Zn1 Zn1' 2.234(2) .
Zn1 O1' 2.436(14) .
Zn1 O1' 2.436(14) 10_556
Zn1' O2 1.739(8) 3_554
Zn1' O1' 1.866(10) 16_465
Zn1' O1' 1.866(11) .
Zn1' O1C 2.028(3) .
Zn1' Zn1 2.234(2) 7_466
Zn1' O2' 2.422(7) 13_575
Zn1' O2' 2.422(7) 3_554
Zn1' Zn1' 2.646(5) 2_575
Zn1' Zn1' 3.074(5) 10_556
O1C Zn1 1.905(2) 7_466
O1C Zn1 1.905(2) 9_576
O1C Zn1 1.905(2) 15_665
O1C Zn1' 2.028(3) 10_556
O1C Zn1' 2.028(3) 2_575
O1C Zn1' 2.028(3) 9_576
O1 C16 1.333(6) .
O1 O1' 1.469(15) .
O1' C16 1.337(6) .
O2 C9 1.331(6) .
O2 O2' 1.596(10) .
O2 O2' 1.596(10) 15_665
O2 Zn1' 1.739(8) 4_455
O2' C9 1.335(7) .
O2' O2 1.596(10) 10_557
O2' Zn1 1.893(8) 11_567
O2' Zn1' 2.422(7) 4_455
O2' Zn1' 2.422(7) 11_567
N1 C6 1.64(3) .
N2 C15 1.510(19) .
C1 C2 1.331(11) .
C1 C2 1.331(11) 10_557
C2 C3 1.374(11) .
C2 C10 1.486(9) .
C3 C4 1.361(10) .
C4 C3 1.361(10) 10_557
C4 C5 1.570(16) .
C5 C6 1.424(17) 10_557
C5 C6 1.424(17) 15_665
C5 C6 1.424(17) 8_667
C5 C6 1.424(17) .
C6 C7 1.44(2) .
C7 C8 1.455(11) .
C8 C9 1.418(15) .
C8 C7 1.455(11) 8_667
C9 O2 1.331(6) 10_557
C9 O2' 1.335(7) 15_665
C10 C11 1.3233 .
C10 C15 1.423(3) .
C11 C12 1.5237 .
C12 C13 1.4394 .
C13 C14 1.3949 .
C13 C16 1.515(10) .
C14 C15 1.5062 .
C16 O1 1.333(6) 15_665
C16 O1' 1.337(6) 15_665

loop_
_platon_squeeze_void_nr
_platon_squeeze_void_average_x
_platon_squeeze_void_average_y
_platon_squeeze_void_average_z
_platon_squeeze_void_volume
_platon_squeeze_void_count_electrons
_platon_squeeze_void_content
1 -0.009 -0.007 -0.029 7337 2210 ' '
